data_7048343
loop_
_publ_author_name
'Friedrich, Alexander'
'Pahl, J\"urgen'
'Elsen, Holger'
'Harder, Sjoerd'

_publ_section_title
;
 Bulky cationic \b-diketiminate magnesium complexes.
;
_journal_issue 17
_journal_name_full 'Dalton transactions (Cambridge, England : 2003)'
_journal_page_first 5560
_journal_page_last 5568
_journal_paper_doi 10.1039/c8dt03576h
_journal_volume 48
_journal_year 2019
_chemical_formula_moiety 'C41 H58 Cl Mg N2, B C24 F20'
_chemical_formula_sum 'C65 H58 B Cl F20 Mg N2'
_chemical_formula_weight 1317.70
_space_group_crystal_system monoclinic
_space_group_IT_number 14
_space_group_name_Hall '-P 2ybc'
_space_group_name_H-M_alt 'P 1 21/c 1'
_symmetry_space_group_name_Hall '-P 2ybc'
_symmetry_space_group_name_H-M 'P 1 21/c 1'
_atom_sites_solution_hydrogens mixed
_atom_sites_solution_primary dual
_audit_creation_date 2018-05-30
_audit_creation_method
;
Olex2 1.2
(compiled 2018.05.18 svn.r3508 for OlexSys, GUI svn.r5497)
;
_audit_update_record
;
2018-08-31 deposited with the CCDC.
2018-12-06 downloaded from the CCDC.
;
_cell_angle_alpha 90
_cell_angle_beta 103.2360(10)
_cell_angle_gamma 90
_cell_formula_units_Z 4
_cell_length_a 18.5500(2)
_cell_length_b 17.9339(2)
_cell_length_c 18.7239(2)
_cell_measurement_reflns_used 20945
_cell_measurement_temperature 100
_cell_measurement_theta_max 72.8410
_cell_measurement_theta_min 3.4230
_cell_volume 6063.48(12)
_computing_cell_refinement 'CrysAlisPro 1.171.38.46 (Rigaku OD, 2015)'
_computing_data_collection 'CrysAlisPro 1.171.38.46 (Rigaku OD, 2015)'
_computing_data_reduction 'CrysAlisPro 1.171.38.46 (Rigaku OD, 2015)'
_computing_molecular_graphics 'Olex2 (Dolomanov et al., 2009)'
_computing_publication_material 'Olex2 (Dolomanov et al., 2009)'
_computing_structure_refinement 'ShelXL (Sheldrick, 2015)'
_computing_structure_solution 'ShelXT (Sheldrick, 2015)'
_diffrn_ambient_environment N~2~
_diffrn_ambient_temperature 100
_diffrn_detector 'CCD plate'
_diffrn_detector_area_resol_mean 5.2903
_diffrn_detector_type AtlasS2
_diffrn_measured_fraction_theta_full 0.998
_diffrn_measured_fraction_theta_max 0.997
_diffrn_measurement_details
;
List of Runs (angles in degrees, time in seconds):

  # Type    Start    End  Width  t~exp~   \w     \q     \k     \f   Frames
#--------------------------------------------------------------------------
  1  \w    -96.00  -2.00   1.00    1.00    --  -41.15 125.00  30.00   94
  2  \w    -69.00  32.00   1.00    1.00    --  -41.15  57.00   0.00  101
  3  \w     32.00 131.00   1.00    4.00    --  104.96 -45.00 -30.00   99
  4  \w     76.00 177.00   1.00    4.00    --  104.96  61.00 -90.00  101
  5  \w     22.00 109.00   1.00    4.00    --  104.96 -94.00   0.00   87
  6  \w     29.00 138.00   1.00    4.00    --  104.96 -77.00 150.00  109
  7  \w     94.00 178.00   1.00    4.00    --  104.96 125.00  90.00   84
  8  \w   -117.00  -9.00   1.00    1.00    --  -41.15 -77.00-120.00  108
  9  \w   -117.00  -9.00   1.00    1.00    --  -41.15 -77.00  30.00  108
 10  \w     52.00 126.00   1.00    4.00    --  104.96  15.00  90.00   74
;
_diffrn_measurement_device 'four-circle diffractometer'
_diffrn_measurement_device_type 'SuperNova, Dual, Cu at zero, AtlasS2'
_diffrn_measurement_method '\w scans'
_diffrn_orient_matrix_type 'CrysAlisPro convention (1999,Acta A55,543-557)'
_diffrn_orient_matrix_UB_11 -0.0392050000
_diffrn_orient_matrix_UB_12 0.0762154000
_diffrn_orient_matrix_UB_13 -0.0047655000
_diffrn_orient_matrix_UB_21 0.0668167000
_diffrn_orient_matrix_UB_22 0.0324275000
_diffrn_orient_matrix_UB_23 0.0558694000
_diffrn_orient_matrix_UB_31 0.0358575000
_diffrn_orient_matrix_UB_32 0.0228271000
_diffrn_orient_matrix_UB_33 -0.0631758000
_diffrn_radiation_monochromator mirror
_diffrn_radiation_probe x-ray
_diffrn_radiation_type CuK\a
_diffrn_radiation_wavelength 1.54184
_diffrn_reflns_av_R_equivalents 0.0301
_diffrn_reflns_av_unetI/netI 0.0269
_diffrn_reflns_Laue_measured_fraction_full 0.998
_diffrn_reflns_Laue_measured_fraction_max 0.997
_diffrn_reflns_limit_h_max 22
_diffrn_reflns_limit_h_min -20
_diffrn_reflns_limit_k_max 21
_diffrn_reflns_limit_k_min -21
_diffrn_reflns_limit_l_max 22
_diffrn_reflns_limit_l_min -22
_diffrn_reflns_number 33397
_diffrn_reflns_point_group_measured_fraction_full 0.998
_diffrn_reflns_point_group_measured_fraction_max 0.997
_diffrn_reflns_theta_full 67.684
_diffrn_reflns_theta_max 68.108
_diffrn_reflns_theta_min 3.457
_diffrn_source 'micro-focus sealed X-ray tube'
_diffrn_source_type 'SuperNova (Cu) X-ray Source'
_exptl_absorpt_coefficient_mu 1.588
_exptl_absorpt_correction_T_max 1.000
_exptl_absorpt_correction_T_min 0.403
_exptl_absorpt_correction_type gaussian
_exptl_absorpt_process_details
;
CrysAlisPro 1.171.38.46 (Rigaku Oxford Diffraction, 2015)
Numerical absorption correction based on gaussian integration over
            a multifaceted crystal model
Empirical absorption correction using spherical harmonics,
 implemented in SCALE3 ABSPACK scaling algorithm.
;
_exptl_crystal_colour 'clear colourless'
_exptl_crystal_colour_lustre clear
_exptl_crystal_colour_primary colourless
_exptl_crystal_density_diffrn 1.443
_exptl_crystal_description block
_exptl_crystal_F_000 2704
_exptl_crystal_size_max 0.568
_exptl_crystal_size_mid 0.33
_exptl_crystal_size_min 0.274
_refine_diff_density_max 0.589
_refine_diff_density_min -0.363
_refine_diff_density_rms 0.053
_refine_ls_extinction_method none
_refine_ls_goodness_of_fit_ref 1.030
_refine_ls_hydrogen_treatment mixed
_refine_ls_matrix_type full
_refine_ls_number_parameters 829
_refine_ls_number_reflns 11056
_refine_ls_number_restraints 0
_refine_ls_restrained_S_all 1.030
_refine_ls_R_factor_all 0.0456
_refine_ls_R_factor_gt 0.0427
_refine_ls_shift/su_max 0.001
_refine_ls_shift/su_mean 0.000
_refine_ls_structure_factor_coef Fsqd
_refine_ls_weighting_details 'w=1/[\s^2^(Fo^2^)+(0.0700P)^2^+2.9420P] where P=(Fo^2^+2Fc^2^)/3'
_refine_ls_weighting_scheme calc
_refine_ls_wR_factor_gt 0.1155
_refine_ls_wR_factor_ref 0.1188
_reflns_Friedel_coverage 0.000
_reflns_number_gt 10192
_reflns_number_total 11056
_reflns_threshold_expression 'I > 2\s(I)'
_cod_data_source_file c8dt03576h2.cif
_cod_data_source_block hasj180405a
_cod_depositor_comments 'Adding full bibliography for 7048343--7048345.cif.'
_cod_database_code 7048343
_shelx_shelxl_version_number 2014/7
_chemical_oxdiff_formula 'C H N Mg Cl O B F '
_shelx_space_group_comment
;
The symmetry employed for this shelxl refinement is uniquely defined
by the following loop, which should always be used as a source of
symmetry information in preference to the above space-group names.
They are only intended as comments.
;
_shelx_estimated_absorpt_t_max 0.670
_shelx_estimated_absorpt_t_min 0.466
_reflns_odcompleteness_completeness 99.70
_reflns_odcompleteness_iscentric 1
_reflns_odcompleteness_theta 67.96
_olex2_refinement_description
;
1. Fixed Uiso
 At 1.2 times of:
  All C(H) groups
 At 1.5 times of:
  All C(H,H,H) groups
2.a Ternary CH refined with riding coordinates:
 C27(H27), C24(H24), C39(H39), C36(H36)
2.b Aromatic/amide H refined with riding coordinates:
 C22(H22), C6(H6), C21(H21), C2(H2), C20(H20), C5(H5), C3(H3), C4(H4),
 C32(H32), C34(H34), C33(H33)
2.c Idealised Me refined as rotating group:
 C11(H11A,H11B,H11C), C25(H25A,H25B,H25C), C40(H40A,H40B,H40C), C41(H41A,H41B,
 H41C), C17(H17A,H17B,H17C), C37(H37A,H37B,H37C), C16(H16A,H16B,H16C), C26(H26A,
 H26B,H26C), C29(H29A,H29B,H29C), C12(H12A,H12B,H12C), C13(H13A,H13B,H13C),
 C15(H15A,H15B,H15C), C28(H28A,H28B,H28C), C38(H38A,H38B,H38C)
;
_olex2_date_sample_data_collection 2018-04-05
_olex2_submission_original_sample_id hasj180405a
_olex2_submission_special_instructions 'No special instructions were received'
_oxdiff_exptl_absorpt_empirical_details
;
Empirical correction (ABSPACK) includes:
- Absorption correction using spherical harmonics
- Frame scaling
- Detector area scaling
;
_oxdiff_exptl_absorpt_empirical_full_max 1.325
_oxdiff_exptl_absorpt_empirical_full_min 0.808

loop_
_space_group_symop_operation_xyz
'x, y, z'
'-x, y+1/2, -z+1/2'
'-x, -y, -z'
'x, -y-1/2, z-1/2'

loop_
_atom_site_label
_atom_site_type_symbol
_atom_site_fract_x
_atom_site_fract_y
_atom_site_fract_z
_atom_site_U_iso_or_equiv
_atom_site_adp_type
_atom_site_occupancy
_atom_site_site_symmetry_order
_atom_site_calc_flag
_atom_site_refinement_flags_posn
Cl1 Cl 0.80049(2) 0.40485(2) 0.69374(2) 0.03046(11) Uani 1 1 d .
Mg1 Mg 0.73899(4) 0.51775(4) 0.71743(3) 0.03082(15) Uani 1 1 d .
F11 F 0.84510(6) -0.00419(5) 0.63834(5) 0.0253(2) Uani 1 1 d .
F10 F 0.67095(5) -0.00279(5) 0.78803(6) 0.0263(2) Uani 1 1 d .
F5 F 0.65923(5) 0.15328(6) 0.80079(5) 0.0270(2) Uani 1 1 d .
F20 F 0.72181(6) 0.22375(5) 0.69386(6) 0.0272(2) Uani 1 1 d .
F12 F 0.93914(6) 0.04285(6) 0.55925(6) 0.0293(2) Uani 1 1 d .
F16 F 0.69345(6) -0.03569(5) 0.64653(6) 0.0288(2) Uani 1 1 d .
F4 F 0.66758(7) 0.20764(6) 0.93341(6) 0.0349(3) Uani 1 1 d .
F13 F 0.99188(6) 0.18541(6) 0.57393(6) 0.0322(2) Uani 1 1 d .
F15 F 0.86882(6) 0.22902(6) 0.76053(6) 0.0335(2) Uani 1 1 d .
F19 F 0.61053(6) 0.24992(6) 0.57871(6) 0.0358(3) Uani 1 1 d .
F1 F 0.91705(6) 0.10694(7) 0.86357(6) 0.0382(3) Uani 1 1 d .
F18 F 0.54006(6) 0.13480(7) 0.49638(6) 0.0359(3) Uani 1 1 d .
F14 F 0.95165(7) 0.27719(6) 0.67392(7) 0.0398(3) Uani 1 1 d .
F17 F 0.58339(6) -0.00752(6) 0.53424(6) 0.0349(3) Uani 1 1 d .
F6 F 0.92317(6) -0.02373(7) 0.77860(6) 0.0365(3) Uani 1 1 d .
F9 F 0.67435(7) -0.13966(6) 0.84077(7) 0.0425(3) Uani 1 1 d .
F3 F 0.79998(8) 0.21948(7) 1.03174(6) 0.0477(3) Uani 1 1 d .
F2 F 0.92483(7) 0.16862(9) 0.99390(7) 0.0540(4) Uani 1 1 d .
N2 N 0.67069(7) 0.54482(7) 0.77901(7) 0.0188(3) Uani 1 1 d .
N1 N 0.71187(8) 0.59398(7) 0.64115(7) 0.0200(3) Uani 1 1 d .
F8 F 0.80016(10) -0.22277(8) 0.86122(11) 0.0697(5) Uani 1 1 d .
F7 F 0.92365(9) -0.16153(9) 0.82927(10) 0.0722(5) Uani 1 1 d .
C30 C 0.74956(9) 0.57820(9) 0.58396(9) 0.0207(3) Uani 1 1 d .
C59 C 0.87322(9) 0.06528(9) 0.65184(9) 0.0212(3) Uani 1 1 d .
C47 C 0.72722(9) 0.15547(9) 0.84568(9) 0.0224(3) Uani 1 1 d .
C7 C 0.62680(9) 0.60449(9) 0.76460(9) 0.0191(3) Uani 1 1 d .
C65 C 0.67487(9) 0.03686(9) 0.63470(9) 0.0218(3) Uani 1 1 d .
C8 C 0.62422(9) 0.64862(9) 0.70163(9) 0.0219(3) Uani 1 1 d .
C60 C 0.71281(9) 0.09250(9) 0.67953(9) 0.0194(3) Uani 1 1 d .
C58 C 0.92010(9) 0.08889(10) 0.60863(9) 0.0230(3) Uani 1 1 d .
C18 C 0.68231(9) 0.49675(9) 0.84202(9) 0.0188(3) Uani 1 1 d .
C23 C 0.74003(9) 0.51435(9) 0.90285(9) 0.0204(3) Uani 1 1 d .
C48 C 0.79551(9) -0.00609(9) 0.77726(9) 0.0217(3) Uani 1 1 d .
C42 C 0.78819(9) 0.12766(9) 0.82336(9) 0.0221(3) Uani 1 1 d .
C19 C 0.64298(9) 0.42942(9) 0.83867(9) 0.0220(3) Uani 1 1 d .
C53 C 0.73529(10) -0.04010(9) 0.79626(9) 0.0241(3) Uani 1 1 d .
C35 C 0.71496(9) 0.53092(9) 0.52587(9) 0.0222(3) Uani 1 1 d .
C54 C 0.85270(9) 0.10854(9) 0.70561(9) 0.0204(3) Uani 1 1 d .
C61 C 0.68819(9) 0.16397(9) 0.65667(9) 0.0214(3) Uani 1 1 d .
C9 C 0.66131(9) 0.64638(9) 0.64389(9) 0.0206(3) Uani 1 1 d .
C22 C 0.75753(9) 0.46314(10) 0.96027(9) 0.0246(3) Uani 1 1 d .
H22 H 0.7957 0.4744 1.0021 0.029 Uiso 1 1 calc R
C57 C 0.94699(9) 0.16079(10) 0.61572(9) 0.0246(4) Uani 1 1 d .
C64 C 0.61688(9) 0.04961(10) 0.57474(9) 0.0255(4) Uani 1 1 d .
C63 C 0.59481(9) 0.12131(11) 0.55559(9) 0.0263(4) Uani 1 1 d .
C56 C 0.92712(9) 0.20680(10) 0.66673(10) 0.0264(4) Uani 1 1 d .
C62 C 0.63095(10) 0.17916(10) 0.59716(9) 0.0257(4) Uani 1 1 d .
C46 C 0.73012(11) 0.18572(9) 0.91464(10) 0.0279(4) Uani 1 1 d .
C10 C 0.57274(9) 0.63052(10) 0.81204(9) 0.0240(3) Uani 1 1 d .
C27 C 0.78207(9) 0.58752(10) 0.90553(9) 0.0240(3) Uani 1 1 d .
H27 H 0.7476 0.6252 0.8766 0.029 Uiso 1 1 calc R
C31 C 0.82383(10) 0.59993(9) 0.59264(9) 0.0244(4) Uani 1 1 d .
C6 C 0.84322(10) 0.36955(10) 0.83871(10) 0.0273(4) Uani 1 1 d .
H6 H 0.7923 0.3608 0.8366 0.033 Uiso 1 1 calc R
C21 C 0.71981(10) 0.39596(10) 0.95699(10) 0.0275(4) Uani 1 1 d .
H21 H 0.7330 0.3610 0.9959 0.033 Uiso 1 1 calc R
C2 C 0.94042(10) 0.40656(9) 0.77775(10) 0.0268(4) Uani 1 1 d .
H2 H 0.9544 0.4227 0.7345 0.032 Uiso 1 1 calc R
C24 C 0.57907(10) 0.40991(10) 0.77482(10) 0.0263(4) Uani 1 1 d .
H24 H 0.5700 0.4536 0.7408 0.032 Uiso 1 1 calc R
C11 C 0.58115(10) 0.59348(10) 0.88744(10) 0.0264(4) Uani 1 1 d .
H11A H 0.5712 0.5399 0.8810 0.040 Uiso 1 1 calc GR
H11B H 0.5459 0.6158 0.9130 0.040 Uiso 1 1 calc GR
H11C H 0.6317 0.6011 0.9165 0.040 Uiso 1 1 calc GR
C20 C 0.66314(10) 0.37983(10) 0.89718(10) 0.0259(4) Uani 1 1 d .
H20 H 0.6373 0.3339 0.8958 0.031 Uiso 1 1 calc R
C39 C 0.63452(10) 0.50702(10) 0.51700(9) 0.0253(4) Uani 1 1 d .
H39 H 0.6084 0.5475 0.5378 0.030 Uiso 1 1 calc R
C55 C 0.88266(9) 0.17978(10) 0.71094(9) 0.0247(3) Uani 1 1 d .
C1 C 0.86758(10) 0.39321(9) 0.77830(10) 0.0250(4) Uani 1 1 d .
C5 C 0.89743(11) 0.35907(10) 0.90326(10) 0.0304(4) Uani 1 1 d .
H5 H 0.8833 0.3429 0.9464 0.036 Uiso 1 1 calc R
C49 C 0.85854(10) -0.04988(11) 0.79118(10) 0.0305(4) Uani 1 1 d .
C43 C 0.85342(10) 0.13365(11) 0.87711(10) 0.0292(4) Uani 1 1 d .
C14 C 0.63931(11) 0.71070(10) 0.58727(9) 0.0275(4) Uani 1 1 d .
C45 C 0.79657(12) 0.19081(11) 0.96476(10) 0.0339(4) Uani 1 1 d .
C3 C 0.99245(10) 0.39545(10) 0.84264(11) 0.0307(4) Uani 1 1 d .
H3 H 1.0434 0.4041 0.8446 0.037 Uiso 1 1 calc R
C4 C 0.97033(11) 0.37164(11) 0.90529(11) 0.0325(4) Uani 1 1 d .
H4 H 1.0064 0.3641 0.9497 0.039 Uiso 1 1 calc R
C52 C 0.73527(11) -0.11139(11) 0.82353(11) 0.0327(4) Uani 1 1 d .
C32 C 0.86303(10) 0.57423(11) 0.54246(10) 0.0310(4) Uani 1 1 d .
H32 H 0.9132 0.5888 0.5474 0.037 Uiso 1 1 calc R
C44 C 0.85925(12) 0.16487(12) 0.94569(11) 0.0360(4) Uani 1 1 d .
C36 C 0.86259(10) 0.64875(10) 0.65638(10) 0.0290(4) Uani 1 1 d .
H36 H 0.8249 0.6660 0.6833 0.035 Uiso 1 1 calc R
C34 C 0.75665(11) 0.50676(10) 0.47741(10) 0.0291(4) Uani 1 1 d .
H34 H 0.7344 0.4751 0.4378 0.035 Uiso 1 1 calc R
C33 C 0.82994(11) 0.52779(12) 0.48569(11) 0.0343(4) Uani 1 1 d .
H33 H 0.8575 0.5102 0.4522 0.041 Uiso 1 1 calc R
C25 C 0.59811(12) 0.34277(11) 0.73199(11) 0.0350(4) Uani 1 1 d .
H25A H 0.6448 0.3523 0.7174 0.053 Uiso 1 1 calc GR
H25B H 0.5584 0.3349 0.6881 0.053 Uiso 1 1 calc GR
H25C H 0.6033 0.2982 0.7631 0.053 Uiso 1 1 calc GR
C40 C 0.62889(11) 0.43569(11) 0.56033(12) 0.0355(4) Uani 1 1 d .
H40A H 0.6593 0.3966 0.5454 0.053 Uiso 1 1 calc GR
H40B H 0.5772 0.4193 0.5504 0.053 Uiso 1 1 calc GR
H40C H 0.6466 0.4456 0.6129 0.053 Uiso 1 1 calc GR
C41 C 0.59362(11) 0.49587(12) 0.43670(11) 0.0368(4) Uani 1 1 d .
H41A H 0.5992 0.5406 0.4084 0.055 Uiso 1 1 calc GR
H41B H 0.5410 0.4870 0.4341 0.055 Uiso 1 1 calc GR
H41C H 0.6146 0.4529 0.4163 0.055 Uiso 1 1 calc GR
C17 C 0.67740(13) 0.71096(11) 0.52262(10) 0.0346(4) Uani 1 1 d .
H17A H 0.7312 0.7127 0.5413 0.052 Uiso 1 1 calc GR
H17B H 0.6613 0.7548 0.4918 0.052 Uiso 1 1 calc GR
H17C H 0.6640 0.6656 0.4934 0.052 Uiso 1 1 calc GR
C37 C 0.92120(11) 0.60314(13) 0.70937(11) 0.0386(5) Uani 1 1 d .
H37A H 0.8981 0.5587 0.7249 0.058 Uiso 1 1 calc GR
H37B H 0.9429 0.6335 0.7524 0.058 Uiso 1 1 calc GR
H37C H 0.9601 0.5880 0.6847 0.058 Uiso 1 1 calc GR
C16 C 0.55537(12) 0.70821(12) 0.55466(11) 0.0397(5) Uani 1 1 d .
H16A H 0.5423 0.6606 0.5292 0.059 Uiso 1 1 calc GR
H16B H 0.5413 0.7493 0.5198 0.059 Uiso 1 1 calc GR
H16C H 0.5290 0.7131 0.5942 0.059 Uiso 1 1 calc GR
C26 C 0.50736(11) 0.39449(12) 0.80039(12) 0.0373(5) Uani 1 1 d .
H26A H 0.5139 0.3500 0.8316 0.056 Uiso 1 1 calc GR
H26B H 0.4665 0.3863 0.7575 0.056 Uiso 1 1 calc GR
H26C H 0.4959 0.4374 0.8283 0.056 Uiso 1 1 calc GR
C29 C 0.80980(13) 0.61832(12) 0.98289(11) 0.0383(5) Uani 1 1 d .
H29A H 0.7686 0.6208 1.0075 0.058 Uiso 1 1 calc GR
H29B H 0.8301 0.6684 0.9802 0.058 Uiso 1 1 calc GR
H29C H 0.8485 0.5856 1.0107 0.058 Uiso 1 1 calc GR
C50 C 0.86070(13) -0.12209(13) 0.81816(13) 0.0445(5) Uani 1 1 d .
C12 C 0.58346(13) 0.71464(11) 0.82796(11) 0.0380(5) Uani 1 1 d .
H12A H 0.6354 0.7245 0.8515 0.057 Uiso 1 1 calc GR
H12B H 0.5519 0.7304 0.8606 0.057 Uiso 1 1 calc GR
H12C H 0.5699 0.7425 0.7818 0.057 Uiso 1 1 calc GR
C51 C 0.79887(14) -0.15340(12) 0.83429(13) 0.0442(5) Uani 1 1 d .
C13 C 0.49386(11) 0.61575(14) 0.76728(11) 0.0410(5) Uani 1 1 d .
H13A H 0.4859 0.6427 0.7206 0.062 Uiso 1 1 calc GR
H13B H 0.4581 0.6330 0.7949 0.062 Uiso 1 1 calc GR
H13C H 0.4872 0.5622 0.7578 0.062 Uiso 1 1 calc GR
C15 C 0.65963(14) 0.78513(10) 0.62812(11) 0.0378(5) Uani 1 1 d .
H15A H 0.6343 0.7887 0.6685 0.057 Uiso 1 1 calc GR
H15B H 0.6442 0.8267 0.5940 0.057 Uiso 1 1 calc GR
H15C H 0.7133 0.7874 0.6478 0.057 Uiso 1 1 calc GR
B1 B 0.78757(10) 0.08065(10) 0.74685(10) 0.0200(4) Uani 1 1 d .
C28 C 0.84749(12) 0.57867(13) 0.86921(14) 0.0438(5) Uani 1 1 d .
H28A H 0.8826 0.5425 0.8969 0.066 Uiso 1 1 calc GR
H28B H 0.8722 0.6269 0.8687 0.066 Uiso 1 1 calc GR
H28C H 0.8295 0.5610 0.8187 0.066 Uiso 1 1 calc GR
C38 C 0.89921(16) 0.71757(14) 0.63154(14) 0.0545(7) Uani 1 1 d .
H38A H 0.9351 0.7018 0.6034 0.082 Uiso 1 1 calc GR
H38B H 0.9248 0.7460 0.6746 0.082 Uiso 1 1 calc GR
H38C H 0.8613 0.7490 0.6007 0.082 Uiso 1 1 calc GR
H8 H 0.5915(12) 0.6872(12) 0.6986(11) 0.022(5) Uiso 1 1 d .

loop_
_atom_site_aniso_label
_atom_site_aniso_U_11
_atom_site_aniso_U_22
_atom_site_aniso_U_33
_atom_site_aniso_U_23
_atom_site_aniso_U_13
_atom_site_aniso_U_12
Cl1 0.0279(2) 0.0320(2) 0.0316(2) -0.00126(16) 0.00696(17) 0.00818(17)
Mg1 0.0354(3) 0.0328(3) 0.0297(3) 0.0134(2) 0.0187(3) 0.0182(3)
F11 0.0298(5) 0.0209(5) 0.0272(5) -0.0031(4) 0.0107(4) -0.0016(4)
F10 0.0193(5) 0.0270(5) 0.0343(5) 0.0036(4) 0.0098(4) 0.0004(4)
F5 0.0209(5) 0.0323(5) 0.0293(5) -0.0001(4) 0.0089(4) 0.0040(4)
F20 0.0333(5) 0.0191(5) 0.0297(5) -0.0013(4) 0.0086(4) 0.0000(4)
F12 0.0319(5) 0.0330(5) 0.0269(5) -0.0031(4) 0.0145(4) 0.0031(4)
F16 0.0322(5) 0.0194(5) 0.0328(5) -0.0041(4) 0.0033(4) -0.0014(4)
F4 0.0488(7) 0.0275(5) 0.0366(6) 0.0006(4) 0.0270(5) 0.0066(5)
F13 0.0269(5) 0.0410(6) 0.0324(5) 0.0025(5) 0.0147(4) -0.0061(5)
F15 0.0381(6) 0.0276(5) 0.0404(6) -0.0138(4) 0.0207(5) -0.0114(4)
F19 0.0439(6) 0.0323(6) 0.0320(6) 0.0091(4) 0.0105(5) 0.0172(5)
F1 0.0197(5) 0.0612(8) 0.0319(6) -0.0064(5) 0.0022(4) 0.0015(5)
F18 0.0237(5) 0.0586(7) 0.0238(5) 0.0033(5) 0.0023(4) 0.0107(5)
F14 0.0419(6) 0.0326(6) 0.0515(7) -0.0097(5) 0.0241(5) -0.0186(5)
F17 0.0276(5) 0.0428(6) 0.0313(6) -0.0111(5) 0.0004(4) -0.0077(5)
F6 0.0223(5) 0.0502(7) 0.0406(6) 0.0143(5) 0.0146(5) 0.0131(5)
F9 0.0438(7) 0.0315(6) 0.0581(8) 0.0114(5) 0.0238(6) -0.0054(5)
F3 0.0692(9) 0.0495(7) 0.0258(6) -0.0144(5) 0.0138(6) -0.0050(6)
F2 0.0413(7) 0.0809(10) 0.0328(6) -0.0158(6) -0.0061(5) -0.0119(7)
N2 0.0187(6) 0.0186(6) 0.0195(6) 0.0005(5) 0.0053(5) 0.0014(5)
N1 0.0218(7) 0.0191(6) 0.0189(6) 0.0017(5) 0.0044(5) 0.0003(5)
F8 0.0796(11) 0.0366(7) 0.1058(13) 0.0394(8) 0.0477(10) 0.0243(7)
F7 0.0564(9) 0.0660(10) 0.1060(13) 0.0474(9) 0.0434(9) 0.0448(8)
C30 0.0232(8) 0.0190(7) 0.0194(7) 0.0041(6) 0.0042(6) 0.0017(6)
C59 0.0182(8) 0.0225(8) 0.0225(8) 0.0009(6) 0.0041(6) 0.0008(6)
C47 0.0245(8) 0.0200(8) 0.0235(8) 0.0013(6) 0.0070(7) -0.0013(6)
C7 0.0163(7) 0.0203(8) 0.0198(8) -0.0040(6) 0.0020(6) -0.0006(6)
C65 0.0198(8) 0.0229(8) 0.0239(8) 0.0000(6) 0.0073(6) 0.0010(6)
C8 0.0225(8) 0.0186(8) 0.0235(8) 0.0002(6) 0.0028(6) 0.0057(7)
C60 0.0171(7) 0.0220(8) 0.0210(8) -0.0009(6) 0.0083(6) 0.0003(6)
C58 0.0193(8) 0.0293(9) 0.0204(8) -0.0009(6) 0.0044(6) 0.0040(7)
C18 0.0174(7) 0.0189(7) 0.0224(8) 0.0014(6) 0.0096(6) 0.0042(6)
C23 0.0180(7) 0.0233(8) 0.0221(8) 0.0006(6) 0.0091(6) 0.0044(6)
C48 0.0213(8) 0.0243(8) 0.0205(8) -0.0002(6) 0.0068(6) 0.0028(6)
C42 0.0227(8) 0.0209(8) 0.0237(8) -0.0003(6) 0.0074(7) -0.0020(6)
C19 0.0199(8) 0.0207(8) 0.0286(8) -0.0006(6) 0.0121(7) 0.0026(6)
C53 0.0247(8) 0.0239(8) 0.0250(8) 0.0001(7) 0.0082(7) 0.0022(7)
C35 0.0247(8) 0.0208(8) 0.0210(8) 0.0025(6) 0.0049(6) 0.0012(6)
C54 0.0154(7) 0.0239(8) 0.0213(8) -0.0001(6) 0.0027(6) 0.0010(6)
C61 0.0211(8) 0.0227(8) 0.0226(8) -0.0011(6) 0.0098(6) 0.0009(6)
C9 0.0229(8) 0.0174(7) 0.0194(7) -0.0008(6) 0.0005(6) -0.0010(6)
C22 0.0207(8) 0.0317(9) 0.0231(8) 0.0048(7) 0.0088(6) 0.0065(7)
C57 0.0158(7) 0.0347(9) 0.0239(8) 0.0039(7) 0.0055(6) -0.0014(7)
C64 0.0199(8) 0.0347(9) 0.0233(8) -0.0055(7) 0.0079(7) -0.0033(7)
C63 0.0175(8) 0.0430(10) 0.0191(8) 0.0027(7) 0.0060(6) 0.0061(7)
C56 0.0216(8) 0.0271(9) 0.0307(9) -0.0016(7) 0.0065(7) -0.0060(7)
C62 0.0275(9) 0.0291(9) 0.0241(8) 0.0058(7) 0.0134(7) 0.0086(7)
C46 0.0389(10) 0.0195(8) 0.0302(9) -0.0001(7) 0.0180(8) 0.0007(7)
C10 0.0222(8) 0.0278(9) 0.0221(8) -0.0019(7) 0.0051(6) 0.0075(7)
C27 0.0222(8) 0.0239(8) 0.0253(8) 0.0000(6) 0.0045(7) 0.0007(6)
C31 0.0247(8) 0.0251(8) 0.0225(8) 0.0049(6) 0.0039(7) -0.0016(7)
C6 0.0223(8) 0.0240(8) 0.0386(10) -0.0003(7) 0.0132(7) 0.0012(7)
C21 0.0273(9) 0.0299(9) 0.0299(9) 0.0121(7) 0.0162(7) 0.0098(7)
C2 0.0283(9) 0.0226(8) 0.0333(9) 0.0007(7) 0.0145(7) 0.0000(7)
C24 0.0233(9) 0.0237(8) 0.0332(9) -0.0025(7) 0.0091(7) -0.0037(7)
C11 0.0243(8) 0.0299(9) 0.0276(9) -0.0001(7) 0.0117(7) 0.0060(7)
C20 0.0255(9) 0.0213(8) 0.0361(9) 0.0057(7) 0.0179(7) 0.0029(7)
C39 0.0248(9) 0.0256(8) 0.0249(8) -0.0022(7) 0.0043(7) -0.0017(7)
C55 0.0222(8) 0.0261(8) 0.0266(8) -0.0049(7) 0.0073(7) -0.0015(7)
C1 0.0247(8) 0.0212(8) 0.0294(9) -0.0014(7) 0.0070(7) 0.0051(7)
C5 0.0383(10) 0.0276(9) 0.0279(9) 0.0019(7) 0.0132(8) 0.0035(8)
C49 0.0255(9) 0.0365(10) 0.0325(9) 0.0080(8) 0.0132(7) 0.0083(8)
C43 0.0247(9) 0.0366(10) 0.0268(9) -0.0042(7) 0.0069(7) -0.0041(7)
C14 0.0381(10) 0.0206(8) 0.0227(8) 0.0032(7) 0.0047(7) 0.0054(7)
C45 0.0486(12) 0.0309(9) 0.0235(9) -0.0066(7) 0.0109(8) -0.0075(9)
C3 0.0222(9) 0.0296(9) 0.0418(10) -0.0017(8) 0.0105(8) -0.0002(7)
C4 0.0323(10) 0.0324(10) 0.0314(9) 0.0001(8) 0.0042(8) 0.0029(8)
C52 0.0361(10) 0.0274(9) 0.0387(10) 0.0065(8) 0.0169(8) 0.0012(8)
C32 0.0224(9) 0.0401(10) 0.0317(9) 0.0035(8) 0.0087(7) -0.0025(8)
C44 0.0360(10) 0.0428(11) 0.0263(9) -0.0049(8) 0.0009(8) -0.0077(9)
C36 0.0258(9) 0.0334(9) 0.0264(9) 0.0000(7) 0.0030(7) -0.0079(7)
C34 0.0327(10) 0.0308(9) 0.0239(8) -0.0047(7) 0.0068(7) -0.0005(7)
C33 0.0333(10) 0.0428(11) 0.0309(10) -0.0040(8) 0.0157(8) 0.0011(8)
C25 0.0410(11) 0.0279(9) 0.0393(11) -0.0063(8) 0.0157(9) -0.0046(8)
C40 0.0304(10) 0.0330(10) 0.0417(11) 0.0048(8) 0.0051(8) -0.0084(8)
C41 0.0311(10) 0.0475(12) 0.0292(10) -0.0033(8) 0.0015(8) -0.0079(9)
C17 0.0539(12) 0.0259(9) 0.0252(9) 0.0090(7) 0.0111(8) 0.0091(8)
C37 0.0257(9) 0.0572(13) 0.0305(10) 0.0032(9) 0.0016(8) -0.0048(9)
C16 0.0418(11) 0.0395(11) 0.0327(10) 0.0103(8) -0.0017(9) 0.0113(9)
C26 0.0243(9) 0.0418(11) 0.0474(12) -0.0097(9) 0.0116(8) -0.0087(8)
C29 0.0464(12) 0.0335(10) 0.0310(10) -0.0050(8) 0.0004(9) -0.0033(9)
C50 0.0415(12) 0.0435(12) 0.0545(13) 0.0193(10) 0.0234(10) 0.0247(10)
C12 0.0609(14) 0.0275(10) 0.0279(9) 0.0003(7) 0.0150(9) 0.0149(9)
C51 0.0540(13) 0.0288(10) 0.0567(13) 0.0191(9) 0.0266(11) 0.0134(9)
C13 0.0217(9) 0.0689(15) 0.0331(10) -0.0048(10) 0.0075(8) 0.0097(9)
C15 0.0619(14) 0.0200(9) 0.0331(10) 0.0019(7) 0.0140(9) 0.0008(9)
B1 0.0178(8) 0.0207(9) 0.0225(9) -0.0026(7) 0.0068(7) 0.0001(7)
C28 0.0368(11) 0.0441(12) 0.0570(13) -0.0134(10) 0.0240(10) -0.0168(9)
C38 0.0692(17) 0.0441(13) 0.0440(13) 0.0037(10) 0.0002(12) -0.0280(12)

loop_
_atom_type_symbol
_atom_type_description
_atom_type_scat_dispersion_real
_atom_type_scat_dispersion_imag
_atom_type_scat_source
C C 0.0181 0.0091 'International Tables Vol C Tables 4.2.6.8 and 6.1.1.4'
H H 0.0000 0.0000 'International Tables Vol C Tables 4.2.6.8 and 6.1.1.4'
B B 0.0090 0.0039 'International Tables Vol C Tables 4.2.6.8 and 6.1.1.4'
Cl Cl 0.3639 0.7018 'International Tables Vol C Tables 4.2.6.8 and 6.1.1.4'
F F 0.0727 0.0534 'International Tables Vol C Tables 4.2.6.8 and 6.1.1.4'
Mg Mg 0.1719 0.1771 'International Tables Vol C Tables 4.2.6.8 and 6.1.1.4'
N N 0.0311 0.0180 'International Tables Vol C Tables 4.2.6.8 and 6.1.1.4'

loop_
_exptl_crystal_face_index_h
_exptl_crystal_face_index_k
_exptl_crystal_face_index_l
_exptl_crystal_face_perp_dist
10 6 -6 0.1605
9 4 -9 0.2097
-6 -6 -7 0.1852
-9 -7 -1 0.1286
5 5 -10 0.2018
6 -9 2 0.1257
-7 9 -1 0.1622
-8 8 1 0.1641
-8 -2 10 0.2613
-3 11 2 0.1338
6 6 -10 0.1900
2 -12 0 0.1205
4 -11 -3 0.1637
1 -12 1 0.1106
-1 -11 3 0.1126
-4 -9 7 0.1650
8 8 -6 0.1632
6 10 0 0.1900
-4 -10 -4 0.1449
-6 -10 0 0.1171
-7 -10 2 0.1197
-8 -8 5 0.1565
1 9 7 0.2278
-1 7 9 0.2489
7 4 7 0.2256
10 6 0 0.1967
11 5 -4 0.1669
10 5 -6 0.1588
-4 -3 -10 0.2304
-9 -5 -3 0.1406
-10 -6 0 0.1317
-10 -6 1 0.1383
-4 -1 12 0.2822
10 -3 4 0.1576
11 -2 0 0.1445
1 4 -11 0.2242
-10 3 -4 0.1757
-11 2 -1 0.1605
7 -4 7 0.2013
7 -9 3 0.1202
5 -9 5 0.1322
3 -10 5 0.1276
5 -10 3 0.1127
0 -11 -2 0.1318
5 10 -6 0.1681
-1 -12 0 0.1138
-2 -11 1 0.1056
-3 -11 3 0.1114
-4 -10 5 0.1333
-11 -1 -1 0.1468
-10 0 -5 0.1656
-2 2 -11 0.2320
12 2 -3 0.1586
-12 -2 0 0.1537

loop_
_geom_angle_atom_site_label_1
_geom_angle_atom_site_label_2
_geom_angle_atom_site_label_3
_geom_angle
C1 Cl1 Mg1 101.40(6)
Cl1 Mg1 C30 91.63(4)
Cl1 Mg1 C18 108.92(4)
N2 Mg1 Cl1 135.42(5)
N2 Mg1 C30 128.49(6)
N2 Mg1 C18 28.93(5)
N1 Mg1 Cl1 120.32(5)
N1 Mg1 N2 99.41(6)
N1 Mg1 C30 29.38(5)
N1 Mg1 C18 128.32(6)
C30 Mg1 C18 157.36(5)
C7 N2 Mg1 121.78(11)
C7 N2 C18 128.10(14)
C18 N2 Mg1 109.80(10)
C30 N1 Mg1 108.60(10)
C9 N1 Mg1 121.88(11)
C9 N1 C30 129.30(14)
N1 C30 Mg1 42.02(7)
C35 C30 Mg1 110.25(11)
C35 C30 N1 118.69(15)
C31 C30 Mg1 105.91(10)
C31 C30 N1 119.43(15)
C31 C30 C35 121.10(16)
F11 C59 C58 116.11(14)
F11 C59 C54 119.43(14)
C58 C59 C54 124.44(16)
F5 C47 C42 120.92(15)
F5 C47 C46 115.01(15)
C42 C47 C46 124.06(16)
N2 C7 C8 121.40(15)
N2 C7 C10 124.65(14)
C8 C7 C10 113.92(14)
F16 C65 C60 121.23(14)
F16 C65 C64 114.43(15)
C64 C65 C60 124.34(16)
C7 C8 H8 111.8(13)
C9 C8 C7 134.09(15)
C9 C8 H8 114.1(13)
C65 C60 C61 112.97(15)
C65 C60 B1 125.95(14)
C61 C60 B1 120.56(14)
F12 C58 C59 120.88(15)
F12 C58 C57 119.62(15)
C57 C58 C59 119.49(16)
N2 C18 Mg1 41.27(7)
C23 C18 Mg1 106.45(10)
C23 C18 N2 118.21(14)
C19 C18 Mg1 111.67(11)
C19 C18 N2 120.02(15)
C19 C18 C23 121.29(15)
C18 C23 C27 120.58(14)
C22 C23 C18 118.39(15)
C22 C23 C27 121.03(15)
C53 C48 B1 119.25(14)
C49 C48 C53 113.42(16)
C49 C48 B1 127.20(16)
C47 C42 C43 112.91(16)
C47 C42 B1 126.75(15)
C43 C42 B1 119.82(15)
C18 C19 C24 122.47(15)
C20 C19 C18 118.05(16)
C20 C19 C24 119.47(15)
F10 C53 C48 119.76(15)
F10 C53 C52 115.38(16)
C52 C53 C48 124.85(17)
C30 C35 C39 120.91(15)
C34 C35 C30 117.87(16)
C34 C35 C39 121.22(15)
C59 C54 B1 121.31(14)
C55 C54 C59 113.20(15)
C55 C54 B1 124.63(15)
F20 C61 C60 119.42(14)
F20 C61 C62 116.04(15)
C62 C61 C60 124.53(16)
N1 C9 C8 121.31(15)
N1 C9 C14 124.86(15)
C8 C9 C14 113.81(14)
C23 C22 H22 119.6
C21 C22 C23 120.78(16)
C21 C22 H22 119.6
F13 C57 C58 120.74(16)
F13 C57 C56 120.58(16)
C56 C57 C58 118.67(16)
F17 C64 C65 120.40(16)
F17 C64 C63 119.79(16)
C63 C64 C65 119.78(16)
F18 C63 C64 120.57(17)
F18 C63 C62 120.65(16)
C64 C63 C62 118.77(16)
F14 C56 C57 119.80(16)
F14 C56 C55 120.39(16)
C57 C56 C55 119.81(16)
F19 C62 C61 120.85(16)
F19 C62 C63 119.57(16)
C63 C62 C61 119.58(16)
F4 C46 C47 120.28(17)
F4 C46 C45 119.71(16)
C45 C46 C47 119.97(17)
C11 C10 C7 116.87(14)
C11 C10 C12 105.31(14)
C12 C10 C7 109.43(15)
C13 C10 C7 107.18(14)
C13 C10 C11 108.12(16)
C13 C10 C12 109.83(16)
C23 C27 H27 107.7
C23 C27 C29 113.73(15)
C23 C27 C28 110.41(15)
C29 C27 H27 107.7
C29 C27 C28 109.31(17)
C28 C27 H27 107.7
C30 C31 C36 121.68(16)
C32 C31 C30 118.69(16)
C32 C31 C36 119.61(16)
C1 C6 H6 121.8
C1 C6 C5 116.46(17)
C5 C6 H6 121.8
C22 C21 H21 120.0
C20 C21 C22 120.05(16)
C20 C21 H21 120.0
C1 C2 H2 121.4
C1 C2 C3 117.26(17)
C3 C2 H2 121.4
C19 C24 H24 107.9
C19 C24 C25 111.16(15)
C19 C24 C26 111.79(15)
C25 C24 H24 107.9
C25 C24 C26 109.94(15)
C26 C24 H24 107.9
C10 C11 H11A 109.5
C10 C11 H11B 109.5
C10 C11 H11C 109.5
H11A C11 H11B 109.5
H11A C11 H11C 109.5
H11B C11 H11C 109.5
C19 C20 H20 119.3
C21 C20 C19 121.44(16)
C21 C20 H20 119.3
C35 C39 H39 107.6
C35 C39 C40 111.16(14)
C35 C39 C41 113.30(15)
C40 C39 H39 107.6
C40 C39 C41 109.40(15)
C41 C39 H39 107.6
F15 C55 C54 121.10(15)
F15 C55 C56 114.61(15)
C56 C55 C54 124.28(16)
C6 C1 Cl1 118.06(14)
C2 C1 Cl1 117.33(14)
C2 C1 C6 124.58(17)
C6 C5 H5 119.5
C4 C5 C6 121.00(17)
C4 C5 H5 119.5
F6 C49 C48 120.91(17)
F6 C49 C50 115.64(16)
C48 C49 C50 123.45(18)
F1 C43 C42 119.35(16)
F1 C43 C44 115.61(16)
C44 C43 C42 125.04(18)
C17 C14 C9 116.30(15)
C17 C14 C16 107.11(16)
C17 C14 C15 106.52(16)
C16 C14 C9 109.43(15)
C16 C14 C15 109.41(17)
C15 C14 C9 107.91(14)
F3 C45 C46 120.50(19)
F3 C45 C44 120.71(18)
C46 C45 C44 118.79(17)
C2 C3 H3 119.9
C2 C3 C4 120.17(17)
C4 C3 H3 119.9
C5 C4 C3 120.54(18)
C5 C4 H4 119.7
C3 C4 H4 119.7
F9 C52 C53 120.74(17)
F9 C52 C51 119.90(17)
C51 C52 C53 119.35(18)
C31 C32 H32 119.6
C33 C32 C31 120.75(17)
C33 C32 H32 119.6
F2 C44 C43 120.79(19)
F2 C44 C45 119.99(18)
C45 C44 C43 119.21(18)
C31 C36 H36 108.3
C31 C36 C37 109.81(16)
C31 C36 C38 112.85(16)
C37 C36 H36 108.3
C37 C36 C38 109.21(17)
C38 C36 H36 108.3
C35 C34 H34 119.3
C33 C34 C35 121.38(17)
C33 C34 H34 119.3
C32 C33 C34 120.21(17)
C32 C33 H33 119.9
C34 C33 H33 119.9
C24 C25 H25A 109.5
C24 C25 H25B 109.5
C24 C25 H25C 109.5
H25A C25 H25B 109.5
H25A C25 H25C 109.5
H25B C25 H25C 109.5
C39 C40 H40A 109.5
C39 C40 H40B 109.5
C39 C40 H40C 109.5
H40A C40 H40B 109.5
H40A C40 H40C 109.5
H40B C40 H40C 109.5
C39 C41 H41A 109.5
C39 C41 H41B 109.5
C39 C41 H41C 109.5
H41A C41 H41B 109.5
H41A C41 H41C 109.5
H41B C41 H41C 109.5
C14 C17 H17A 109.5
C14 C17 H17B 109.5
C14 C17 H17C 109.5
H17A C17 H17B 109.5
H17A C17 H17C 109.5
H17B C17 H17C 109.5
C36 C37 H37A 109.5
C36 C37 H37B 109.5
C36 C37 H37C 109.5
H37A C37 H37B 109.5
H37A C37 H37C 109.5
H37B C37 H37C 109.5
C14 C16 H16A 109.5
C14 C16 H16B 109.5
C14 C16 H16C 109.5
H16A C16 H16B 109.5
H16A C16 H16C 109.5
H16B C16 H16C 109.5
C24 C26 H26A 109.5
C24 C26 H26B 109.5
C24 C26 H26C 109.5
H26A C26 H26B 109.5
H26A C26 H26C 109.5
H26B C26 H26C 109.5
C27 C29 H29A 109.5
C27 C29 H29B 109.5
C27 C29 H29C 109.5
H29A C29 H29B 109.5
H29A C29 H29C 109.5
H29B C29 H29C 109.5
F7 C50 C49 120.0(2)
F7 C50 C51 119.52(19)
C51 C50 C49 120.44(18)
C10 C12 H12A 109.5
C10 C12 H12B 109.5
C10 C12 H12C 109.5
H12A C12 H12B 109.5
H12A C12 H12C 109.5
H12B C12 H12C 109.5
F8 C51 C52 120.3(2)
F8 C51 C50 121.3(2)
C50 C51 C52 118.43(18)
C10 C13 H13A 109.5
C10 C13 H13B 109.5
C10 C13 H13C 109.5
H13A C13 H13B 109.5
H13A C13 H13C 109.5
H13B C13 H13C 109.5
C14 C15 H15A 109.5
C14 C15 H15B 109.5
C14 C15 H15C 109.5
H15A C15 H15B 109.5
H15A C15 H15C 109.5
H15B C15 H15C 109.5
C48 B1 C60 112.04(13)
C48 B1 C42 101.44(13)
C48 B1 C54 115.40(13)
C42 B1 C60 115.46(13)
C54 B1 C60 100.33(12)
C54 B1 C42 112.83(13)
C27 C28 H28A 109.5
C27 C28 H28B 109.5
C27 C28 H28C 109.5
H28A C28 H28B 109.5
H28A C28 H28C 109.5
H28B C28 H28C 109.5
C36 C38 H38A 109.5
C36 C38 H38B 109.5
C36 C38 H38C 109.5
H38A C38 H38B 109.5
H38A C38 H38C 109.5
H38B C38 H38C 109.5

loop_
_geom_bond_atom_site_label_1
_geom_bond_atom_site_label_2
_geom_bond_distance
Cl1 Mg1 2.4144(7)
Cl1 C1 1.7879(18)
Mg1 N2 1.9593(15)
Mg1 N1 1.9577(14)
Mg1 C30 2.7719(17)
Mg1 C18 2.7950(17)
F11 C59 1.3520(19)
F10 C53 1.346(2)
F5 C47 1.346(2)
F20 C61 1.3505(19)
F12 C58 1.346(2)
F16 C65 1.3512(19)
F4 C46 1.346(2)
F13 C57 1.341(2)
F15 C55 1.348(2)
F19 C62 1.347(2)
F1 C43 1.351(2)
F18 C63 1.343(2)
F14 C56 1.338(2)
F17 C64 1.340(2)
F6 C49 1.357(2)
F9 C52 1.344(2)
F3 C45 1.344(2)
F2 C44 1.340(2)
N2 C7 1.334(2)
N2 C18 1.437(2)
N1 C30 1.435(2)
N1 C9 1.337(2)
F8 C51 1.341(2)
F7 C50 1.340(2)
C30 C35 1.412(2)
C30 C31 1.405(2)
C59 C58 1.383(2)
C59 C54 1.391(2)
C47 C42 1.385(2)
C47 C46 1.390(2)
C7 C8 1.412(2)
C7 C10 1.556(2)
C65 C60 1.387(2)
C65 C64 1.385(2)
C8 C9 1.409(2)
C8 H8 0.91(2)
C60 C61 1.395(2)
C60 B1 1.660(2)
C58 C57 1.378(3)
C18 C23 1.409(2)
C18 C19 1.405(2)
C23 C22 1.395(2)
C23 C27 1.521(2)
C48 C53 1.389(2)
C48 C49 1.383(2)
C48 B1 1.652(2)
C42 C43 1.390(2)
C42 B1 1.660(2)
C19 C24 1.519(2)
C19 C20 1.394(2)
C53 C52 1.377(3)
C35 C39 1.525(2)
C35 C34 1.389(3)
C54 C55 1.388(2)
C54 B1 1.653(2)
C61 C62 1.379(2)
C9 C14 1.557(2)
C22 H22 0.9500
C22 C21 1.388(3)
C57 C56 1.375(3)
C64 C63 1.372(3)
C63 C62 1.376(3)
C56 C55 1.383(3)
C46 C45 1.371(3)
C10 C11 1.536(2)
C10 C12 1.542(3)
C10 C13 1.534(3)
C27 H27 1.0000
C27 C29 1.525(2)
C27 C28 1.529(3)
C31 C32 1.392(3)
C31 C36 1.521(2)
C6 H6 0.9500
C6 C1 1.378(3)
C6 C5 1.397(3)
C21 H21 0.9500
C21 C20 1.380(3)
C2 H2 0.9500
C2 C1 1.375(3)
C2 C3 1.382(3)
C24 H24 1.0000
C24 C25 1.532(3)
C24 C26 1.538(3)
C11 H11A 0.9800
C11 H11B 0.9800
C11 H11C 0.9800
C20 H20 0.9500
C39 H39 1.0000
C39 C40 1.531(3)
C39 C41 1.534(2)
C5 H5 0.9500
C5 C4 1.363(3)
C49 C50 1.387(3)
C43 C44 1.382(3)
C14 C17 1.535(3)
C14 C16 1.538(3)
C14 C15 1.542(3)
C45 C44 1.373(3)
C3 H3 0.9500
C3 C4 1.395(3)
C4 H4 0.9500
C52 C51 1.375(3)
C32 H32 0.9500
C32 C33 1.379(3)
C36 H36 1.0000
C36 C37 1.530(3)
C36 C38 1.532(3)
C34 H34 0.9500
C34 C33 1.385(3)
C33 H33 0.9500
C25 H25A 0.9800
C25 H25B 0.9800
C25 H25C 0.9800
C40 H40A 0.9800
C40 H40B 0.9800
C40 H40C 0.9800
C41 H41A 0.9800
C41 H41B 0.9800
C41 H41C 0.9800
C17 H17A 0.9800
C17 H17B 0.9800
C17 H17C 0.9800
C37 H37A 0.9800
C37 H37B 0.9800
C37 H37C 0.9800
C16 H16A 0.9800
C16 H16B 0.9800
C16 H16C 0.9800
C26 H26A 0.9800
C26 H26B 0.9800
C26 H26C 0.9800
C29 H29A 0.9800
C29 H29B 0.9800
C29 H29C 0.9800
C50 C51 1.371(3)
C12 H12A 0.9800
C12 H12B 0.9800
C12 H12C 0.9800
C13 H13A 0.9800
C13 H13B 0.9800
C13 H13C 0.9800
C15 H15A 0.9800
C15 H15B 0.9800
C15 H15C 0.9800
C28 H28A 0.9800
C28 H28B 0.9800
C28 H28C 0.9800
C38 H38A 0.9800
C38 H38B 0.9800
C38 H38C 0.9800

loop_
_exptl_oxdiff_crystal_face_indexfrac_h
_exptl_oxdiff_crystal_face_indexfrac_k
_exptl_oxdiff_crystal_face_indexfrac_l
_exptl_oxdiff_crystal_face_x
_exptl_oxdiff_crystal_face_y
_exptl_oxdiff_crystal_face_z
9.9991 6.0005 -5.9945 0.0939 0.5278 0.8742
9.0015 4.0027 -8.9982 -0.0050 0.2285 0.9826
-5.9925 -5.9948 -7.0119 -0.1885 -0.9865 0.0913
-8.9950 -6.9970 -1.0102 -0.1758 -0.8844 -0.4184
5.0043 5.0011 -10.0010 0.2326 -0.0622 0.9254
5.9952 -8.9919 2.0008 -0.9299 0.2208 -0.1167
-6.9954 8.9913 -1.0008 0.9643 -0.2318 0.0176
-7.9962 7.9910 0.9994 0.9178 -0.2193 -0.1675
-8.0026 -2.0043 10.0006 0.1133 -0.0410 -0.9645
-2.9993 10.9899 2.0050 0.9456 0.2680 0.0167
6.0038 6.0006 -9.9999 0.2696 0.0371 0.9840
1.9985 -11.9901 -0.0048 -0.9922 -0.2555 -0.2017
3.9995 -10.9893 -3.0050 -0.9800 -0.2570 0.0824
0.9983 -11.9908 0.9953 -0.9578 -0.2665 -0.3008
-1.0019 -10.9929 2.9958 -0.8128 -0.2560 -0.4761
-4.0030 -8.9967 6.9976 -0.5621 -0.1683 -0.7910
8.0002 7.9983 -5.9948 0.3245 0.4590 0.8482
5.9973 9.9941 0.0091 0.5265 0.7253 0.4426
-3.9957 -9.9922 -4.0105 -0.5858 -0.8151 -0.1180
-5.9973 -9.9941 -0.0091 -0.5265 -0.7253 -0.4426
-6.9982 -9.9951 1.9917 -0.4969 -0.6804 -0.6049
-7.9996 -7.9980 4.9941 -0.3197 -0.5148 -0.7849
0.9952 8.9910 7.0101 0.6128 0.7497 -0.2019
-1.0052 6.9912 9.0091 0.5293 0.6629 -0.4456
6.9919 3.9967 7.0115 -0.0029 0.9885 -0.1010
9.9951 5.9985 0.0097 0.0653 0.8629 0.4947
10.9972 5.0009 -3.9929 -0.0310 0.6739 0.7607
9.9991 5.0013 -5.9950 0.0177 0.4953 0.8514
-3.9914 -2.9955 -10.0111 -0.0241 -0.9231 0.4210
-8.9936 -4.9979 -3.0106 -0.0140 -0.9312 -0.2464
-9.9951 -5.9985 -0.0097 -0.0653 -0.8629 -0.4947
-9.9958 -5.9988 0.9910 -0.0700 -0.8070 -0.5580
-4.0060 -1.0045 12.0051 0.0233 0.3705 -0.9250
9.9921 -2.9960 4.0079 -0.6392 0.7944 0.0367
10.9943 -1.9951 0.0063 -0.5831 0.6703 0.3483
1.0070 4.0010 -11.0049 0.3179 -0.4178 0.8227
-9.9921 2.9960 -4.0079 0.6392 -0.7944 -0.0367
-10.9936 1.9954 -1.0070 0.5879 -0.7261 -0.2850
6.9916 -3.9971 7.0074 -0.6121 0.7290 -0.2832
6.9940 -8.9919 3.0021 -0.9738 0.3435 -0.1441
4.9937 -8.9932 5.0022 -0.9050 0.3215 -0.3422
2.9947 -9.9931 5.0004 -0.9029 0.1554 -0.4366
4.9950 -9.9918 3.0003 -0.9717 0.1774 -0.2385
0.0009 -10.9908 -2.0070 -0.8281 -0.4685 -0.1241
5.0018 9.9959 -5.9957 0.5943 0.3234 0.7863
-1.0000 -11.9911 -0.0068 -0.8747 -0.4560 -0.3092
-2.0001 -10.9925 0.9938 -0.7641 -0.4346 -0.3854
-3.0009 -10.9935 2.9945 -0.7345 -0.3897 -0.5477
-4.0017 -9.9952 4.9957 -0.6287 -0.3124 -0.6873
-10.9937 -1.0023 -1.0085 0.3594 -0.8234 -0.3534
-9.9915 -0.0014 -5.0101 0.4155 -0.9476 -0.0418
-1.9916 2.0016 -11.0079 0.2831 -0.6832 0.6697
11.9959 2.0032 -2.9931 -0.3034 0.6993 0.6650
-11.9939 -2.0021 -0.0090 0.3177 -0.8668 -0.4752
